data_4031693
loop_
_publ_author_name
'Edwards, A.J.'
'Slim, D.R.'

_publ_section_title
;
 The crystal structure of Nonachlorodimolybdenum(V)
 heptachlorodioxodimolybdate(V)
;
_journal_name_full
;
Journal of the Chemical Society. Dalton Transactions, Inorganic Chemistry 
(1972-)
;
_journal_page_first 485
_journal_page_last 487
_journal_volume 1988
_journal_year 1988
_chemical_formula_sum 'Cl16 Mo4 O2'
_chemical_name_systematic '(Cl Mo2 Cl8) (Cl3 Mo2 Cl4 O2)'
_space_group_IT_number 13
_symmetry_space_group_name_Hall '-P 2yc'
_symmetry_space_group_name_H-M 'P 1 2/c 1'
_cell_angle_alpha 90
_cell_angle_beta 101.8
_cell_angle_gamma 90
_cell_formula_units_Z 2
_cell_length_a 10.01
_cell_length_b 6.27
_cell_length_c 17.89
_cell_volume 1099.096
_citation_journal_id_ASTM JCDTBI
_cod_data_source_file Edwards_JCDTBI_1988_133.cif
_cod_data_source_block Cl16Mo4O2
_cod_database_code 4031693

loop_
_symmetry_equiv_pos_as_xyz
x,y,z
-x,y,-z+1/2
-x,-y,-z
x,-y,z-1/2

loop_
_atom_site_label
_atom_site_type_symbol
_atom_site_fract_x
_atom_site_fract_y
_atom_site_fract_z
_atom_site_occupancy
_atom_site_U_iso_or_equiv
Cl4 Cl-1 0.1589 -0.4371 0.2992 1 0.0
O1 O-2 0.2994 -0.056 0.3579 1 0.0
Cl2 Cl-1 0.0887 0.1455 0.4209 1 0.0
Cl8 Cl-1 0.3349 0.1923 0.2174 1 0.0
Cl9 Cl-1 0.5 -0.2342 0.25 1 0.0
Mo1 Mo+5 0.1068 -0.1831 0.3751 1 0.0
Cl1 Cl-1 0.2168 -0.3224 0.4856 1 0.0
Cl7 Cl-1 0.5983 -0.1254 0.4288 1 0.0
Cl3 Cl-1 -0.0974 -0.3081 0.3869 1 0.0
Cl6 Cl-1 0.4456 0.3579 0.3989 1 0.0
Cl5 Cl-1 0 0.0002 0.25 1 0.0
Mo2 Mo+5 0.4432 0.0448 0.3389 1 0.0
